data_9014275
loop_
_publ_author_name
'Biagioni, C.'
'Bonaccorsi, E.'
'Perchiazzi, N.'
'Merlino, S.'

_publ_section_title
;
 Single crystal refinement of the structure of baghdadite from
 Fuka (Okayama Prefecture, Japan)
;
_journal_name_full 'Periodico di Mineralogia'
_journal_page_first 1
_journal_page_last 9
_journal_volume 79
_journal_year 2010
_chemical_compound_source 'Fuka, Okayama Prefecture, Japan'
_chemical_formula_sum 'Ca3 O9 Si2 Ti0.14 Zr0.86'
_chemical_name_mineral Baghdadite
_space_group_IT_number 14
_symmetry_space_group_name_Hall '-P 2yab'
_symmetry_space_group_name_H-M 'P 1 21/a 1'
_cell_angle_alpha 90
_cell_angle_beta 90.96
_cell_angle_gamma 90
_cell_length_a 10.432
_cell_length_b 10.163
_cell_length_c 7.356
_cell_formula_units_Z 4
_cell_volume 779.777
_database_code_amcsd 0017879
_exptl_crystal_density_diffrn 3.455
_cod_original_formula_sum 'Ca3 (Zr.86 Ti.14) Si2 O9'
_cod_database_code 9014275

loop_
_space_group_symop_operation_xyz
x,y,z
1/2+x,1/2-y,z
1/2-x,1/2+y,-z
-x,-y,-z

loop_
_atom_site_label
_atom_site_fract_x
_atom_site_fract_y
_atom_site_fract_z
_atom_site_occupancy
_atom_site_U_iso_or_equiv
Ca1 0.59869 0.19131 0.62743 1.00000 0.00980
Ca2 0.58822 0.17104 0.11794 1.00000 0.00950
Ca3 0.61464 0.57760 0.63440 1.00000 0.01040
Zr 0.11369 0.93630 0.12244 0.86000 0.00690
Ti 0.11369 0.93630 0.12244 0.14000 0.00690
Si1 0.81585 0.37539 0.83442 1.00000 0.00730
Si2 0.80773 0.36541 0.40244 1.00000 0.00700
O1 0.77470 0.39290 0.61770 1.00000 0.01560
O2 0.75450 0.00320 0.08330 1.00000 0.01080
O3 0.03240 0.61690 0.14020 1.00000 0.01560
O4 0.74270 0.73420 0.10560 1.00000 0.01350
O5 0.22370 0.26500 0.35650 1.00000 0.01120
O6 0.75960 0.49980 0.30880 1.00000 0.01470
O7 0.95730 0.33440 0.37790 1.00000 0.01300
O8 0.51040 0.38990 0.09430 1.00000 0.01070
O9 -0.01520 0.10950 0.66030 1.00000 0.01250

loop_
_cod_related_entry_id
_cod_related_entry_database
_cod_related_entry_code
1 AMCSD 0017879
